data_7025556
loop_
_publ_author_name
'Wang, Ya-Wen'
'Zhang, Yan-Ling'
'Dou, Wei'
'Zhang, Ai-Jiang'
'Qin, Wen-Wu'
'Liu, Wei-Sheng'

_publ_section_title
;
 Synthesis, radii dependent self-assembly crystal structures and
 luminescent properties of rare earth (III) complexes with a tripodal
 salicylic derivative.
;
_journal_issue 38
_journal_name_full 'Dalton transactions (Cambridge, England : 2003)'
_journal_page_first 9013
_journal_page_last 9021
_journal_paper_doi 10.1039/c001780a
_journal_volume 39
_journal_year 2010
_chemical_formula_sum 'C82 H94 Eu2 N8 O28 S2'
_chemical_formula_weight 2007.69
_chemical_name_systematic
;
?
;
_space_group_IT_number 2
_symmetry_cell_setting triclinic
_symmetry_space_group_name_Hall '-P 1'
_symmetry_space_group_name_H-M 'P -1'
_atom_sites_solution_hydrogens geom
_atom_sites_solution_primary direct
_atom_sites_solution_secondary difmap
_audit_creation_method SHELXL-97
_cell_angle_alpha 82.070(10)
_cell_angle_beta 66.800(10)
_cell_angle_gamma 72.550(10)
_cell_formula_units_Z 1
_cell_length_a 12.638(2)
_cell_length_b 13.316(2)
_cell_length_c 15.053(3)
_cell_measurement_reflns_used 33
_cell_measurement_temperature 293(2)
_cell_measurement_theta_max 15.86
_cell_measurement_theta_min 2.93
_cell_volume 2220.7(7)
_computing_cell_refinement 'Siemens XSCANS'
_computing_data_collection 'Siemens XSCANS'
_computing_data_reduction 'Siemens SHELXTL'
_computing_molecular_graphics 'Siemens SHELXTL'
_computing_publication_material 'Siemens SHELXTL'
_computing_structure_refinement 'SHELXL-97 (Sheldrick, 1997)'
_computing_structure_solution 'SHELXS-97 (Sheldrick, 1990)'
_diffrn_ambient_temperature 293(2)
_diffrn_measured_fraction_theta_full 0.999
_diffrn_measured_fraction_theta_max 0.999
_diffrn_measurement_device_type 'Siemens P4'
_diffrn_measurement_method '\w scans'
_diffrn_radiation_monochromator graphite
_diffrn_radiation_source 'normal-focus sealed tube'
_diffrn_radiation_type MoK\a
_diffrn_radiation_wavelength 0.71073
_diffrn_reflns_av_R_equivalents 0.0187
_diffrn_reflns_av_sigmaI/netI 0.0372
_diffrn_reflns_limit_h_max 14
_diffrn_reflns_limit_h_min 0
_diffrn_reflns_limit_k_max 15
_diffrn_reflns_limit_k_min -15
_diffrn_reflns_limit_l_max 17
_diffrn_reflns_limit_l_min -16
_diffrn_reflns_number 8455
_diffrn_reflns_theta_full 25.00
_diffrn_reflns_theta_max 25.00
_diffrn_reflns_theta_min 1.60
_diffrn_standards_decay_% 2.81
_diffrn_standards_interval_count 97
_diffrn_standards_number 3
_exptl_absorpt_coefficient_mu 1.528
_exptl_absorpt_correction_T_max 0.9002
_exptl_absorpt_correction_T_min 0.7739
_exptl_absorpt_correction_type empirical
_exptl_absorpt_process_details 'SADABS (Sheldrick,1996)'
_exptl_crystal_colour colorless
_exptl_crystal_density_diffrn 1.501
_exptl_crystal_density_method 'not measured'
_exptl_crystal_description block
_exptl_crystal_F_000 1024
_exptl_crystal_size_max 0.48
_exptl_crystal_size_mid 0.36
_exptl_crystal_size_min 0.32
_refine_diff_density_max 0.673
_refine_diff_density_min -0.586
_refine_diff_density_rms 0.067
_refine_ls_extinction_coef 0.00063(16)
_refine_ls_extinction_expression Fc^*^=kFc[1+0.001xFc^2^\l^3^/sin(2\q)]^-1/4^
_refine_ls_extinction_method SHELXL
_refine_ls_goodness_of_fit_ref 0.968
_refine_ls_hydrogen_treatment constr
_refine_ls_matrix_type full
_refine_ls_number_parameters 558
_refine_ls_number_reflns 7798
_refine_ls_number_restraints 0
_refine_ls_restrained_S_all 0.968
_refine_ls_R_factor_all 0.0329
_refine_ls_R_factor_gt 0.0269
_refine_ls_shift/su_max 0.003
_refine_ls_shift/su_mean 0.000
_refine_ls_structure_factor_coef Fsqd
_refine_ls_weighting_details 'calc w=1/[\s^2^(Fo^2^)+(0.0377P)^2^+0.0000P] where P=(Fo^2^+2Fc^2^)/3'
_refine_ls_weighting_scheme calc
_refine_ls_wR_factor_gt 0.0629
_refine_ls_wR_factor_ref 0.0644
_reflns_number_gt 6853
_reflns_number_total 7798
_reflns_threshold_expression >2sigma(I)
_cod_data_source_file c001780a.txt
_cod_data_source_block 2
_cod_depositor_comments
;
The following automatic conversions were performed:

'_symmetry_cell_setting' value 'Triclinic' changed to 'triclinic'
according to /home/saulius/struct/CIF-dictionaries/cif_core.dic
dictionary named 'cif_core.dic' version 2.4.2 from 2011-04-26.

Automatic conversion script
Id: cif_fix_values 1891 2012-01-12 08:04:46Z andrius 
;
_cod_original_sg_symbol_H-M P-1
_cod_database_code 7025556

loop_
_symmetry_equiv_pos_as_xyz
'x, y, z'
'-x, -y, -z'

loop_
_atom_site_label
_atom_site_type_symbol
_atom_site_fract_x
_atom_site_fract_y
_atom_site_fract_z
_atom_site_U_iso_or_equiv
_atom_site_adp_type
_atom_site_occupancy
_atom_site_symmetry_multiplicity
_atom_site_calc_flag
_atom_site_refinement_flags
Eu Eu 0.824999(13) 0.528142(12) 0.591142(10) 0.02472(6) Uani 1 1 d .
S S 1.24556(8) 0.17127(7) 0.92367(6) 0.0433(2) Uani 1 1 d .
O1 O 1.1389(2) 0.1556(2) 0.99843(18) 0.0590(7) Uani 1 1 d .
O2 O 1.3548(2) 0.0891(2) 0.9040(2) 0.0573(7) Uani 1 1 d .
O3 O 1.1629(2) 0.42458(17) 0.76745(15) 0.0374(5) Uani 1 1 d .
O4 O 0.94676(18) 0.58045(17) 0.65776(14) 0.0338(5) Uani 1 1 d .
O5 O 1.14201(19) 0.51956(17) 0.56956(15) 0.0365(5) Uani 1 1 d .
O6 O 1.1643(2) 0.15260(16) 0.66674(16) 0.0422(6) Uani 1 1 d .
O7 O 1.00604(18) 0.39177(15) 0.53792(14) 0.0310(5) Uani 1 1 d .
O8 O 1.18811(19) 0.28913(16) 0.47790(16) 0.0390(5) Uani 1 1 d .
O9 O 0.9200(2) 0.26236(18) 0.83033(19) 0.0485(6) Uani 1 1 d .
O10 O 0.8272(2) 0.42214(17) 0.73551(15) 0.0384(5) Uani 1 1 d .
O11 O 0.7340(2) 0.38192(18) 0.65543(17) 0.0429(6) Uani 1 1 d .
O12 O 0.63120(19) 0.58613(18) 0.57173(17) 0.0426(6) Uani 1 1 d .
O13 O 0.6808(2) 0.64286(18) 0.72398(16) 0.0433(6) Uani 1 1 d .
O14 O 1.4471(3) 0.1265(2) 0.6680(2) 0.0752(9) Uani 1 1 d .
N1 N 1.2256(2) 0.1947(2) 0.82273(19) 0.0360(6) Uani 1 1 d .
H1 H 1.2856 0.1671 0.7725 0.043 Uiso 1 1 calc R
N2 N 0.4922(3) 0.6328(3) 0.5042(3) 0.0658(10) Uani 1 1 d .
N3 N 0.6001(3) 0.7842(3) 0.8193(2) 0.0628(10) Uani 1 1 d .
N4 N 1.5384(3) -0.0379(3) 0.6097(3) 0.0654(10) Uani 1 1 d .
C1 C 1.3427(5) 0.5507(4) 1.0214(4) 0.0959(18) Uani 1 1 d .
H1A H 1.2705 0.6070 1.0360 0.115 Uiso 1 1 calc R
H1B H 1.4049 0.5707 0.9666 0.115 Uiso 1 1 calc R
H1C H 1.3664 0.5362 1.0761 0.115 Uiso 1 1 calc R
C2 C 1.3217(4) 0.4543(3) 0.9985(3) 0.0600(11) Uani 1 1 d .
C3 C 1.2297(4) 0.4151(4) 1.0623(3) 0.0623(12) Uani 1 1 d .
H3 H 1.1843 0.4463 1.1221 0.075 Uiso 1 1 calc R
C4 C 1.2028(3) 0.3314(3) 1.0403(3) 0.0552(11) Uani 1 1 d .
H4 H 1.1390 0.3073 1.0839 0.066 Uiso 1 1 calc R
C5 C 1.2720(3) 0.2834(3) 0.9522(2) 0.0431(9) Uani 1 1 d .
C6 C 1.3658(3) 0.3193(3) 0.8878(3) 0.0504(10) Uani 1 1 d .
H6 H 1.4123 0.2866 0.8289 0.061 Uiso 1 1 calc R
C7 C 1.3911(4) 0.4040(4) 0.9106(3) 0.0615(11) Uani 1 1 d .
H7 H 1.4551 0.4279 0.8669 0.074 Uiso 1 1 calc R
C8 C 1.1169(3) 0.2578(2) 0.8059(2) 0.0324(7) Uani 1 1 d .
C9 C 1.0776(3) 0.3727(2) 0.8341(2) 0.0338(7) Uani 1 1 d .
H9A H 0.9991 0.4065 0.8321 0.041 Uiso 1 1 calc R
H9B H 1.0732 0.3769 0.8994 0.041 Uiso 1 1 calc R
C10 C 1.1323(3) 0.5325(2) 0.7788(2) 0.0328(7) Uani 1 1 d .
C11 C 1.1527(3) 0.5712(3) 0.8492(3) 0.0503(10) Uani 1 1 d .
H11 H 1.1821 0.5250 0.8915 0.060 Uiso 1 1 calc R
C12 C 1.1297(4) 0.6779(3) 0.8569(3) 0.0560(10) Uani 1 1 d .
H12 H 1.1466 0.7035 0.9028 0.067 Uiso 1 1 calc R
C13 C 1.0819(4) 0.7467(3) 0.7974(3) 0.0501(9) Uani 1 1 d .
H13 H 1.0652 0.8189 0.8034 0.060 Uiso 1 1 calc R
C14 C 1.0589(3) 0.7080(3) 0.7286(2) 0.0413(8) Uani 1 1 d .
H14 H 1.0258 0.7549 0.6887 0.050 Uiso 1 1 calc R
C15 C 1.0839(3) 0.6008(2) 0.7177(2) 0.0282(6) Uani 1 1 d .
C16 C 1.0552(3) 0.5627(2) 0.6419(2) 0.0288(7) Uani 1 1 d .
C17 C 1.1461(3) 0.2567(2) 0.6972(2) 0.0365(8) Uani 1 1 d .
H17A H 1.0810 0.3054 0.6818 0.044 Uiso 1 1 calc R
H17B H 1.2177 0.2799 0.6622 0.044 Uiso 1 1 calc R
C18 C 1.0817(3) 0.1372(2) 0.6360(2) 0.0348(7) Uani 1 1 d .
C19 C 1.0449(4) 0.0461(3) 0.6685(3) 0.0521(10) Uani 1 1 d .
H19 H 1.0767 -0.0016 0.7088 0.063 Uiso 1 1 calc R
C20 C 0.9612(4) 0.0262(3) 0.6413(3) 0.0654(12) Uani 1 1 d .
H20 H 0.9376 -0.0354 0.6626 0.078 Uiso 1 1 calc R
C21 C 0.9125(4) 0.0964(3) 0.5831(3) 0.0584(11) Uani 1 1 d .
H21 H 0.8549 0.0832 0.5660 0.070 Uiso 1 1 calc R
C22 C 0.9489(3) 0.1860(3) 0.5501(3) 0.0436(8) Uani 1 1 d .
H22 H 0.9149 0.2335 0.5109 0.052 Uiso 1 1 calc R
C23 C 1.0356(3) 0.2080(2) 0.5737(2) 0.0307(7) Uani 1 1 d .
C24 C 1.0799(3) 0.3015(2) 0.5278(2) 0.0282(7) Uani 1 1 d .
C25 C 1.0149(3) 0.2065(3) 0.8613(2) 0.0380(8) Uani 1 1 d .
H25A H 1.0395 0.1326 0.8461 0.046 Uiso 1 1 calc R
H25B H 0.9904 0.2126 0.9304 0.046 Uiso 1 1 calc R
C26 C 0.8315(3) 0.2186(3) 0.8399(2) 0.0367(8) Uani 1 1 d .
C27 C 0.8109(3) 0.1309(3) 0.8978(2) 0.0443(9) Uani 1 1 d .
H27 H 0.8581 0.0994 0.9337 0.053 Uiso 1 1 calc R
C28 C 0.7209(4) 0.0900(3) 0.9025(3) 0.0558(10) Uani 1 1 d .
H28 H 0.7066 0.0318 0.9425 0.067 Uiso 1 1 calc R
C29 C 0.6520(3) 0.1345(3) 0.8483(3) 0.0565(11) Uani 1 1 d .
H29 H 0.5915 0.1066 0.8512 0.068 Uiso 1 1 calc R
C30 C 0.6735(3) 0.2206(3) 0.7901(3) 0.0418(8) Uani 1 1 d .
H30 H 0.6278 0.2498 0.7526 0.050 Uiso 1 1 calc R
C31 C 0.7611(3) 0.2653(2) 0.7853(2) 0.0315(7) Uani 1 1 d .
C32 C 0.7752(3) 0.3621(2) 0.7227(2) 0.0313(7) Uani 1 1 d .
C33 C 0.6022(3) 0.6046(3) 0.5022(3) 0.0469(9) Uani 1 1 d .
H33 H 0.6635 0.5982 0.4416 0.056 Uiso 1 1 calc R
C34 C 0.4684(6) 0.6541(4) 0.4155(5) 0.121(3) Uani 1 1 d .
H34A H 0.5424 0.6359 0.3609 0.145 Uiso 1 1 calc R
H34B H 0.4294 0.7275 0.4112 0.145 Uiso 1 1 calc R
H34C H 0.4176 0.6129 0.4157 0.145 Uiso 1 1 calc R
C35 C 0.3939(4) 0.6442(5) 0.5935(5) 0.120(2) Uani 1 1 d .
H35A H 0.4218 0.6140 0.6446 0.144 Uiso 1 1 calc R
H35B H 0.3390 0.6088 0.5915 0.144 Uiso 1 1 calc R
H35C H 0.3541 0.7176 0.6051 0.144 Uiso 1 1 calc R
C36 C 0.6879(4) 0.7193(3) 0.7553(3) 0.0529(10) Uani 1 1 d .
H36 H 0.7624 0.7327 0.7317 0.063 Uiso 1 1 calc R
C37 C 0.6143(6) 0.8731(4) 0.8536(5) 0.117(2) Uani 1 1 d .
H37A H 0.6950 0.8777 0.8207 0.141 Uiso 1 1 calc R
H37B H 0.5968 0.8646 0.9219 0.141 Uiso 1 1 calc R
H37C H 0.5604 0.9364 0.8412 0.141 Uiso 1 1 calc R
C38 C 0.4843(5) 0.7669(5) 0.8600(5) 0.124(2) Uani 1 1 d .
H38A H 0.4849 0.7068 0.8309 0.148 Uiso 1 1 calc R
H38B H 0.4272 0.8279 0.8480 0.148 Uiso 1 1 calc R
H38C H 0.4626 0.7543 0.9284 0.148 Uiso 1 1 calc R
C39 C 1.4454(4) 0.0375(4) 0.6553(3) 0.0701(13) Uani 1 1 d .
H39 H 1.3715 0.0228 0.6805 0.084 Uiso 1 1 calc R
C40 C 1.6562(4) -0.0230(5) 0.5710(5) 0.110(2) Uani 1 1 d .
H40A H 1.6852 -0.0217 0.5017 0.132 Uiso 1 1 calc R
H40B H 1.7087 -0.0798 0.5928 0.132 Uiso 1 1 calc R
H40C H 1.6536 0.0425 0.5928 0.132 Uiso 1 1 calc R
C41 C 1.5273(5) -0.1386(4) 0.5925(4) 0.0925(17) Uani 1 1 d .
H41A H 1.4457 -0.1410 0.6250 0.111 Uiso 1 1 calc R
H41B H 1.5778 -0.1947 0.6168 0.111 Uiso 1 1 calc R
H41C H 1.5511 -0.1464 0.5243 0.111 Uiso 1 1 calc R

loop_
_atom_site_aniso_label
_atom_site_aniso_U_11
_atom_site_aniso_U_22
_atom_site_aniso_U_33
_atom_site_aniso_U_23
_atom_site_aniso_U_13
_atom_site_aniso_U_12
Eu 0.02356(9) 0.02446(9) 0.02413(9) 0.00110(5) -0.01011(6) -0.00273(6)
S 0.0392(5) 0.0492(5) 0.0384(5) 0.0117(4) -0.0216(4) -0.0037(4)
O1 0.0525(16) 0.079(2) 0.0419(15) 0.0213(14) -0.0203(13) -0.0191(14)
O2 0.0513(16) 0.0492(16) 0.0686(18) 0.0117(13) -0.0358(14) 0.0031(13)
O3 0.0411(13) 0.0304(12) 0.0378(12) -0.0005(10) -0.0157(11) -0.0042(10)
O4 0.0286(12) 0.0431(13) 0.0306(11) -0.0031(10) -0.0114(9) -0.0092(10)
O5 0.0328(12) 0.0437(13) 0.0306(12) -0.0064(10) -0.0149(10) -0.0005(10)
O6 0.0579(15) 0.0260(12) 0.0439(13) 0.0000(10) -0.0281(12) -0.0010(11)
O7 0.0331(12) 0.0258(11) 0.0294(11) 0.0012(9) -0.0124(9) -0.0010(9)
O8 0.0301(12) 0.0309(12) 0.0407(13) 0.0055(10) -0.0056(10) 0.0001(10)
O9 0.0445(14) 0.0405(14) 0.0729(17) 0.0211(12) -0.0383(13) -0.0164(12)
O10 0.0551(15) 0.0339(12) 0.0357(12) 0.0101(10) -0.0247(11) -0.0196(11)
O11 0.0463(14) 0.0433(14) 0.0499(14) 0.0153(11) -0.0297(12) -0.0186(11)
O12 0.0334(13) 0.0478(14) 0.0478(14) -0.0015(11) -0.0235(11) -0.0012(11)
O13 0.0446(14) 0.0405(14) 0.0385(13) -0.0077(11) -0.0127(11) -0.0032(11)
O14 0.0602(19) 0.061(2) 0.079(2) -0.0208(17) -0.0008(16) -0.0068(16)
N1 0.0333(15) 0.0351(15) 0.0339(15) 0.0007(12) -0.0151(12) 0.0016(12)
N2 0.053(2) 0.054(2) 0.113(3) 0.008(2) -0.056(2) -0.0158(17)
N3 0.071(2) 0.051(2) 0.052(2) -0.0184(17) -0.0222(19) 0.0110(18)
N4 0.059(2) 0.056(2) 0.067(2) -0.0128(18) -0.0215(19) 0.0061(18)
C1 0.078(4) 0.098(4) 0.119(5) -0.055(4) -0.043(3) -0.002(3)
C2 0.045(2) 0.071(3) 0.070(3) -0.028(2) -0.037(2) 0.008(2)
C3 0.050(3) 0.084(3) 0.042(2) -0.018(2) -0.024(2) 0.013(2)
C4 0.047(2) 0.074(3) 0.035(2) -0.0034(19) -0.0185(18) 0.002(2)
C5 0.0342(19) 0.058(2) 0.0345(18) -0.0001(16) -0.0188(16) -0.0011(17)
C6 0.040(2) 0.065(3) 0.044(2) -0.0193(19) -0.0154(18) -0.0045(19)
C7 0.040(2) 0.081(3) 0.062(3) -0.016(2) -0.018(2) -0.010(2)
C8 0.0324(17) 0.0329(17) 0.0315(16) 0.0022(13) -0.0161(14) -0.0041(14)
C9 0.0332(17) 0.0326(17) 0.0334(17) 0.0017(14) -0.0161(14) -0.0019(14)
C10 0.0328(17) 0.0308(17) 0.0350(17) -0.0019(14) -0.0148(14) -0.0052(14)
C11 0.062(2) 0.055(2) 0.047(2) -0.0043(18) -0.038(2) -0.0079(19)
C12 0.070(3) 0.060(3) 0.055(2) -0.015(2) -0.032(2) -0.023(2)
C13 0.064(3) 0.035(2) 0.055(2) -0.0082(17) -0.020(2) -0.0182(18)
C14 0.049(2) 0.0321(18) 0.0409(19) -0.0020(15) -0.0178(17) -0.0066(16)
C15 0.0261(15) 0.0316(17) 0.0261(15) -0.0012(13) -0.0080(13) -0.0085(13)
C16 0.0322(18) 0.0263(16) 0.0264(16) 0.0022(13) -0.0126(14) -0.0048(13)
C17 0.051(2) 0.0293(17) 0.0337(17) 0.0050(14) -0.0235(16) -0.0091(15)
C18 0.0433(19) 0.0232(16) 0.0300(17) -0.0014(13) -0.0088(15) -0.0041(14)
C19 0.076(3) 0.0273(18) 0.046(2) 0.0030(16) -0.017(2) -0.0124(19)
C20 0.082(3) 0.041(2) 0.067(3) -0.006(2) -0.009(2) -0.032(2)
C21 0.053(2) 0.057(3) 0.068(3) -0.022(2) -0.010(2) -0.026(2)
C22 0.043(2) 0.041(2) 0.045(2) -0.0113(16) -0.0146(17) -0.0069(16)
C23 0.0318(17) 0.0270(16) 0.0275(16) -0.0043(13) -0.0066(13) -0.0041(13)
C24 0.0344(18) 0.0274(16) 0.0208(15) -0.0013(12) -0.0124(13) -0.0026(14)
C25 0.0391(19) 0.0387(19) 0.0379(18) 0.0077(15) -0.0218(16) -0.0063(15)
C26 0.0352(18) 0.0324(18) 0.0374(18) 0.0036(14) -0.0109(15) -0.0073(15)
C27 0.046(2) 0.042(2) 0.041(2) 0.0151(16) -0.0171(17) -0.0117(17)
C28 0.058(3) 0.041(2) 0.062(3) 0.0201(19) -0.018(2) -0.0199(19)
C29 0.048(2) 0.045(2) 0.077(3) 0.014(2) -0.020(2) -0.0241(19)
C30 0.0359(19) 0.041(2) 0.049(2) 0.0084(16) -0.0180(16) -0.0134(16)
C31 0.0271(16) 0.0290(16) 0.0328(17) 0.0018(13) -0.0075(13) -0.0062(13)
C32 0.0286(16) 0.0296(17) 0.0299(16) 0.0016(13) -0.0083(14) -0.0045(14)
C33 0.046(2) 0.041(2) 0.066(2) 0.0077(18) -0.032(2) -0.0173(17)
C34 0.161(6) 0.088(4) 0.199(7) 0.053(4) -0.160(6) -0.051(4)
C35 0.042(3) 0.113(5) 0.189(7) -0.039(5) -0.026(4) -0.007(3)
C36 0.056(2) 0.046(2) 0.051(2) -0.0023(19) -0.026(2) 0.0024(19)
C37 0.155(6) 0.063(3) 0.147(6) -0.049(4) -0.093(5) 0.022(4)
C38 0.091(5) 0.120(5) 0.107(5) -0.043(4) 0.015(4) -0.008(4)
C39 0.052(3) 0.067(3) 0.074(3) -0.009(3) -0.015(2) 0.000(2)
C40 0.057(3) 0.097(4) 0.136(5) -0.029(4) -0.002(3) 0.002(3)
C41 0.114(5) 0.054(3) 0.108(4) -0.016(3) -0.058(4) 0.008(3)

loop_
_atom_type_symbol
_atom_type_description
_atom_type_scat_dispersion_real
_atom_type_scat_dispersion_imag
_atom_type_scat_source
C C 0.0033 0.0016 'International Tables Vol C Tables 4.2.6.8 and 6.1.1.4'
H H 0.0000 0.0000 'International Tables Vol C Tables 4.2.6.8 and 6.1.1.4'
N N 0.0061 0.0033 'International Tables Vol C Tables 4.2.6.8 and 6.1.1.4'
O O 0.0106 0.0060 'International Tables Vol C Tables 4.2.6.8 and 6.1.1.4'
S S 0.1246 0.1234 'International Tables Vol C Tables 4.2.6.8 and 6.1.1.4'
Eu Eu -0.1578 3.6682 'International Tables Vol C Tables 4.2.6.8 and 6.1.1.4'

loop_
_geom_angle_atom_site_label_1
_geom_angle_atom_site_label_2
_geom_angle_atom_site_label_3
_geom_angle
_geom_angle_site_symmetry_1
_geom_angle_site_symmetry_3
O7 Eu O10 75.29(7) . .
O7 Eu O5 72.37(7) . 2_766
O10 Eu O5 131.66(7) . 2_766
O7 Eu O4 78.18(7) . .
O10 Eu O4 70.85(7) . .
O5 Eu O4 133.37(7) 2_766 .
O7 Eu O13 145.88(7) . .
O10 Eu O13 75.80(8) . .
O5 Eu O13 141.66(8) 2_766 .
O4 Eu O13 75.50(8) . .
O7 Eu O11 83.81(8) . .
O10 Eu O11 53.41(7) . .
O5 Eu O11 87.96(8) 2_766 .
O4 Eu O11 124.11(7) . .
O13 Eu O11 93.26(8) . .
O7 Eu O12 139.05(8) . .
O10 Eu O12 115.41(8) . .
O5 Eu O12 72.34(7) 2_766 .
O4 Eu O12 142.54(7) . .
O13 Eu O12 71.07(8) . .
O11 Eu O12 74.84(8) . .
O7 Eu O8 121.53(7) . 2_766
O10 Eu O8 142.87(8) . 2_766
O5 Eu O8 85.25(8) 2_766 2_766
O4 Eu O8 80.25(7) . 2_766
O13 Eu O8 74.74(8) . 2_766
O11 Eu O8 149.86(7) . 2_766
O12 Eu O8 75.12(8) . 2_766
O7 Eu O7 71.26(7) . 2_766
O10 Eu O7 129.19(7) . 2_766
O5 Eu O7 70.93(7) 2_766 2_766
O4 Eu O7 65.71(7) . 2_766
O13 Eu O7 115.61(7) . 2_766
O11 Eu O7 151.06(7) . 2_766
O12 Eu O7 115.00(7) . 2_766
O8 Eu O7 50.33(6) 2_766 2_766
O7 Eu C32 76.57(8) . .
O10 Eu C32 26.45(8) . .
O5 Eu C32 109.91(9) 2_766 .
O4 Eu C32 97.05(8) . .
O13 Eu C32 85.47(8) . .
O11 Eu C32 27.06(8) . .
O12 Eu C32 96.71(9) . .
O8 Eu C32 160.09(8) 2_766 .
O7 Eu C32 145.86(8) 2_766 .
O7 Eu C24 96.83(8) . 2_766
O10 Eu C24 140.68(8) . 2_766
O5 Eu C24 78.61(8) 2_766 2_766
O4 Eu C24 69.82(8) . 2_766
O13 Eu C24 94.12(8) . 2_766
O11 Eu C24 165.61(8) . 2_766
O12 Eu C24 95.95(8) . 2_766
O8 Eu C24 24.86(7) 2_766 2_766
O7 Eu C24 25.57(7) 2_766 2_766
C32 Eu C24 166.45(8) . 2_766
O7 Eu Eu 37.84(5) . 2_766
O10 Eu Eu 105.17(6) . 2_766
O5 Eu Eu 67.18(5) 2_766 2_766
O4 Eu Eu 67.32(5) . 2_766
O13 Eu Eu 139.59(6) . 2_766
O11 Eu Eu 120.28(6) . 2_766
O12 Eu Eu 135.48(6) . 2_766
O8 Eu Eu 83.72(5) 2_766 2_766
O7 Eu Eu 33.42(4) 2_766 2_766
C32 Eu Eu 113.65(6) . 2_766
C24 Eu Eu 58.99(6) 2_766 2_766
O1 S O2 119.35(16) . .
O1 S N1 109.25(15) . .
O2 S N1 105.25(15) . .
O1 S C5 107.67(17) . .
O2 S C5 106.61(17) . .
N1 S C5 108.26(15) . .
C10 O3 C9 114.7(2) . .
C16 O4 Eu 137.14(19) . .
C16 O5 Eu 137.28(19) . 2_766
C18 O6 C17 117.8(2) . .
C24 O7 Eu 161.1(2) . .
C24 O7 Eu 90.10(17) . 2_766
Eu O7 Eu 108.74(7) . 2_766
C24 O8 Eu 97.75(18) . 2_766
C26 O9 C25 120.8(2) . .
C32 O10 Eu 93.70(18) . .
C32 O11 Eu 92.07(18) . .
C33 O12 Eu 133.7(2) . .
C36 O13 Eu 130.5(3) . .
C8 N1 S 127.9(2) . .
C33 N2 C35 120.3(4) . .
C33 N2 C34 121.2(5) . .
C35 N2 C34 118.4(4) . .
C36 N3 C38 119.9(4) . .
C36 N3 C37 123.3(5) . .
C38 N3 C37 116.7(4) . .
C39 N4 C40 120.8(4) . .
C39 N4 C41 122.1(4) . .
C40 N4 C41 117.1(4) . .
C3 C2 C7 118.0(4) . .
C3 C2 C1 120.7(4) . .
C7 C2 C1 121.2(5) . .
C4 C3 C2 122.0(4) . .
C3 C4 C5 119.1(4) . .
C6 C5 C4 120.3(4) . .
C6 C5 S 119.0(3) . .
C4 C5 S 120.5(3) . .
C5 C6 C7 119.9(4) . .
C6 C7 C2 120.7(4) . .
N1 C8 C9 114.1(3) . .
N1 C8 C17 106.8(3) . .
C9 C8 C17 107.3(2) . .
N1 C8 C25 109.1(2) . .
C9 C8 C25 109.6(3) . .
C17 C8 C25 109.8(3) . .
O3 C9 C8 108.5(2) . .
C11 C10 C15 120.4(3) . .
C11 C10 O3 119.8(3) . .
C15 C10 O3 119.8(3) . .
C12 C11 C10 120.1(3) . .
C13 C12 C11 120.3(3) . .
C12 C13 C14 119.4(3) . .
C13 C14 C15 121.4(3) . .
C14 C15 C10 118.2(3) . .
C14 C15 C16 119.2(3) . .
C10 C15 C16 122.6(3) . .
O4 C16 O5 127.4(3) . .
O4 C16 C15 115.6(3) . .
O5 C16 C15 117.0(3) . .
O6 C17 C8 111.2(2) . .
O6 C18 C19 117.0(3) . .
O6 C18 C23 123.0(3) . .
C19 C18 C23 120.0(3) . .
C20 C19 C18 120.0(4) . .
C21 C20 C19 120.5(4) . .
C22 C21 C20 119.8(4) . .
C21 C22 C23 121.6(4) . .
C22 C23 C18 117.9(3) . .
C22 C23 C24 119.0(3) . .
C18 C23 C24 123.0(3) . .
O8 C24 O7 121.3(3) . .
O8 C24 C23 119.4(3) . .
O7 C24 C23 119.2(3) . .
O8 C24 Eu 57.38(15) . 2_766
O7 C24 Eu 64.33(15) . 2_766
C23 C24 Eu 171.1(2) . 2_766
O9 C25 C8 105.5(2) . .
O9 C26 C27 123.6(3) . .
O9 C26 C31 116.6(3) . .
C27 C26 C31 119.8(3) . .
C28 C27 C26 120.3(3) . .
C29 C28 C27 120.4(3) . .
C30 C29 C28 119.1(4) . .
C29 C30 C31 122.0(3) . .
C30 C31 C26 118.2(3) . .
C30 C31 C32 118.4(3) . .
C26 C31 C32 123.3(3) . .
O10 C32 O11 120.4(3) . .
O10 C32 C31 120.9(3) . .
O11 C32 C31 118.8(3) . .
O10 C32 Eu 59.85(15) . .
O11 C32 Eu 60.87(16) . .
C31 C32 Eu 173.5(2) . .
O12 C33 N2 126.2(4) . .
O13 C36 N3 125.9(4) . .
O14 C39 N4 125.8(5) . .

loop_
_geom_bond_atom_site_label_1
_geom_bond_atom_site_label_2
_geom_bond_distance
_geom_bond_site_symmetry_2
Eu O7 2.375(2) .
Eu O10 2.428(2) .
Eu O5 2.429(2) 2_766
Eu O4 2.431(2) .
Eu O13 2.440(2) .
Eu O11 2.449(2) .
Eu O12 2.459(2) .
Eu O8 2.495(2) 2_766
Eu O7 2.645(2) 2_766
Eu C32 2.802(3) .
Eu C24 2.935(3) 2_766
Eu Eu 4.0833(8) 2_766
S O1 1.427(3) .
S O2 1.432(3) .
S N1 1.610(3) .
S C5 1.765(4) .
O3 C10 1.388(4) .
O3 C9 1.432(4) .
O4 C16 1.247(4) .
O5 C16 1.253(3) .
O5 Eu 2.429(2) 2_766
O6 C18 1.371(4) .
O6 C17 1.444(4) .
O7 C24 1.267(3) .
O7 Eu 2.645(2) 2_766
O8 C24 1.245(4) .
O8 Eu 2.495(2) 2_766
O9 C26 1.362(4) .
O9 C25 1.420(4) .
O10 C32 1.251(4) .
O11 C32 1.276(4) .
O12 C33 1.211(4) .
O13 C36 1.219(4) .
O14 C39 1.234(5) .
N1 C8 1.477(4) .
N2 C33 1.316(5) .
N2 C35 1.414(7) .
N2 C34 1.455(6) .
N3 C36 1.311(5) .
N3 C38 1.424(7) .
N3 C37 1.439(6) .
N4 C39 1.307(5) .
N4 C40 1.435(6) .
N4 C41 1.455(6) .
C1 C2 1.495(6) .
C2 C3 1.375(6) .
C2 C7 1.395(5) .
C3 C4 1.373(6) .
C4 C5 1.384(5) .
C5 C6 1.371(5) .
C6 C7 1.379(5) .
C8 C9 1.525(4) .
C8 C17 1.531(4) .
C8 C25 1.532(4) .
C10 C11 1.379(4) .
C10 C15 1.387(4) .
C11 C12 1.374(5) .
C12 C13 1.368(5) .
C13 C14 1.377(5) .
C14 C15 1.385(4) .
C15 C16 1.513(4) .
C18 C19 1.386(5) .
C18 C23 1.402(4) .
C19 C20 1.377(6) .
C20 C21 1.369(6) .
C21 C22 1.367(5) .
C22 C23 1.393(5) .
C23 C24 1.489(4) .
C24 Eu 2.935(3) 2_766
C26 C27 1.384(4) .
C26 C31 1.398(4) .
C27 C28 1.376(5) .
C28 C29 1.375(5) .
C29 C30 1.370(5) .
C30 C31 1.380(4) .
C31 C32 1.501(4) .

loop_
_geom_hbond_atom_site_label_D
_geom_hbond_atom_site_label_H
_geom_hbond_atom_site_label_A
_geom_hbond_distance_DH
_geom_hbond_distance_HA
_geom_hbond_distance_DA
_geom_hbond_angle_DHA
N1 H1 O14 0.86 1.99 2.830(4) 163.7

loop_
_geom_torsion_atom_site_label_1
_geom_torsion_atom_site_label_2
_geom_torsion_atom_site_label_3
_geom_torsion_atom_site_label_4
_geom_torsion
_geom_torsion_site_symmetry_1
_geom_torsion_site_symmetry_4
O7 Eu O4 C16 20.9(3) . .
O10 Eu O4 C16 99.2(3) . .
O5 Eu O4 C16 -30.6(3) 2_766 .
O13 Eu O4 C16 178.9(3) . .
O11 Eu O4 C16 94.9(3) . .
O12 Eu O4 C16 -153.7(3) . .
O8 Eu O4 C16 -104.4(3) 2_766 .
O7 Eu O4 C16 -53.7(3) 2_766 .
C32 Eu O4 C16 95.5(3) . .
C24 Eu O4 C16 -81.0(3) 2_766 .
Eu Eu O4 C16 -17.2(3) 2_766 .
O10 Eu O7 C24 42.0(6) . .
O5 Eu O7 C24 -101.6(6) 2_766 .
O4 Eu O7 C24 115.0(6) . .
O13 Eu O7 C24 74.9(6) . .
O11 Eu O7 C24 -11.8(6) . .
O12 Eu O7 C24 -70.0(6) . .
O8 Eu O7 C24 -174.3(6) 2_766 .
O7 Eu O7 C24 -176.9(6) 2_766 .
C32 Eu O7 C24 14.7(6) . .
C24 Eu O7 C24 -177.3(5) 2_766 .
Eu Eu O7 C24 -176.9(6) 2_766 .
O10 Eu O7 Eu -141.16(9) . 2_766
O5 Eu O7 Eu 75.27(8) 2_766 2_766
O4 Eu O7 Eu -68.11(8) . 2_766
O13 Eu O7 Eu -108.24(13) . 2_766
O11 Eu O7 Eu 165.09(9) . 2_766
O12 Eu O7 Eu 106.85(11) . 2_766
O8 Eu O7 Eu 2.54(11) 2_766 2_766
O7 Eu O7 Eu 0.0 2_766 2_766
C32 Eu O7 Eu -168.42(10) . 2_766
C24 Eu O7 Eu -0.44(9) 2_766 2_766
O7 Eu O10 C32 -89.34(19) . .
O5 Eu O10 C32 -40.1(2) 2_766 .
O4 Eu O10 C32 -171.7(2) . .
O13 Eu O10 C32 108.99(19) . .
O11 Eu O10 C32 3.87(17) . .
O12 Eu O10 C32 48.4(2) . .
O8 Eu O10 C32 147.37(17) 2_766 .
O7 Eu O10 C32 -139.36(17) 2_766 .
C24 Eu O10 C32 -172.07(17) 2_766 .
Eu Eu O10 C32 -112.83(18) 2_766 .
O7 Eu O11 C32 72.47(18) . .
O10 Eu O11 C32 -3.79(17) . .
O5 Eu O11 C32 144.95(19) 2_766 .
O4 Eu O11 C32 1.3(2) . .
O13 Eu O11 C32 -73.41(19) . .
O12 Eu O11 C32 -142.8(2) . .
O8 Eu O11 C32 -138.13(18) 2_766 .
O7 Eu O11 C32 102.7(2) 2_766 .
C24 Eu O11 C32 165.8(3) 2_766 .
Eu Eu O11 C32 83.00(19) 2_766 .
O7 Eu O12 C33 -52.5(4) . .
O10 Eu O12 C33 -149.3(3) . .
O5 Eu O12 C33 -20.9(3) 2_766 .
O4 Eu O12 C33 119.4(3) . .
O13 Eu O12 C33 147.5(3) . .
O11 Eu O12 C33 -113.6(3) . .
O8 Eu O12 C33 68.8(3) 2_766 .
O7 Eu O12 C33 37.3(3) 2_766 .
C32 Eu O12 C33 -129.7(3) . .
C24 Eu O12 C33 55.1(3) 2_766 .
Eu Eu O12 C33 4.4(4) 2_766 .
O7 Eu O13 C36 73.5(3) . .
O10 Eu O13 C36 106.3(3) . .
O5 Eu O13 C36 -111.9(3) 2_766 .
O4 Eu O13 C36 32.8(3) . .
O11 Eu O13 C36 157.3(3) . .
O12 Eu O13 C36 -130.0(3) . .
O8 Eu O13 C36 -50.8(3) 2_766 .
O7 Eu O13 C36 -20.6(3) 2_766 .
C32 Eu O13 C36 131.3(3) . .
C24 Eu O13 C36 -35.1(3) 2_766 .
Eu Eu O13 C36 9.5(3) 2_766 .
O1 S N1 C8 38.5(3) . .
O2 S N1 C8 167.8(3) . .
C5 S N1 C8 -78.5(3) . .
C7 C2 C3 C4 -2.2(6) . .
C1 C2 C3 C4 175.2(4) . .
C2 C3 C4 C5 1.5(6) . .
C3 C4 C5 C6 -0.2(5) . .
C3 C4 C5 S 176.7(3) . .
O1 S C5 C6 -175.7(3) . .
O2 S C5 C6 55.1(3) . .
N1 S C5 C6 -57.7(3) . .
O1 S C5 C4 7.3(3) . .
O2 S C5 C4 -121.9(3) . .
N1 S C5 C4 125.3(3) . .
C4 C5 C6 C7 -0.3(6) . .
S C5 C6 C7 -177.2(3) . .
C5 C6 C7 C2 -0.4(6) . .
C3 C2 C7 C6 1.6(6) . .
C1 C2 C7 C6 -175.7(4) . .
S N1 C8 C9 60.5(4) . .
S N1 C8 C17 178.9(2) . .
S N1 C8 C25 -62.4(4) . .
C10 O3 C9 C8 174.0(2) . .
N1 C8 C9 O3 69.6(3) . .
C17 C8 C9 O3 -48.6(3) . .
C25 C8 C9 O3 -167.7(2) . .
C9 O3 C10 C11 81.1(4) . .
C9 O3 C10 C15 -100.5(3) . .
C15 C10 C11 C12 -2.6(6) . .
O3 C10 C11 C12 175.9(3) . .
C10 C11 C12 C13 2.6(6) . .
C11 C12 C13 C14 -1.0(6) . .
C12 C13 C14 C15 -0.6(6) . .
C13 C14 C15 C10 0.6(5) . .
C13 C14 C15 C16 179.2(3) . .
C11 C10 C15 C14 1.0(5) . .
O3 C10 C15 C14 -177.4(3) . .
C11 C10 C15 C16 -177.6(3) . .
O3 C10 C15 C16 4.0(4) . .
Eu O4 C16 O5 12.6(5) . .
Eu O4 C16 C15 -169.31(19) . .
Eu O5 C16 O4 13.5(5) 2_766 .
Eu O5 C16 C15 -164.5(2) 2_766 .
C14 C15 C16 O4 -68.5(4) . .
C10 C15 C16 O4 110.1(3) . .
C14 C15 C16 O5 109.8(3) . .
C10 C15 C16 O5 -71.6(4) . .
C18 O6 C17 C8 112.3(3) . .
N1 C8 C17 O6 67.2(3) . .
C9 C8 C17 O6 -170.1(3) . .
C25 C8 C17 O6 -51.0(3) . .
C17 O6 C18 C19 -136.6(3) . .
C17 O6 C18 C23 44.1(4) . .
O6 C18 C19 C20 179.3(3) . .
C23 C18 C19 C20 -1.4(5) . .
C18 C19 C20 C21 -0.9(6) . .
C19 C20 C21 C22 1.3(6) . .
C20 C21 C22 C23 0.4(6) . .
C21 C22 C23 C18 -2.6(5) . .
C21 C22 C23 C24 174.1(3) . .
O6 C18 C23 C22 -177.7(3) . .
C19 C18 C23 C22 3.0(5) . .
O6 C18 C23 C24 5.7(5) . .
C19 C18 C23 C24 -173.6(3) . .
Eu O8 C24 O7 -7.4(3) 2_766 .
Eu O8 C24 C23 170.3(2) 2_766 .
Eu O7 C24 O8 -176.0(4) . .
Eu O7 C24 O8 6.9(3) 2_766 .
Eu O7 C24 C23 6.3(8) . .
Eu O7 C24 C23 -170.8(2) 2_766 .
Eu O7 C24 Eu 177.0(6) . 2_766
C22 C23 C24 O8 -120.2(3) . .
C18 C23 C24 O8 56.3(4) . .
C22 C23 C24 O7 57.5(4) . .
C18 C23 C24 O7 -125.9(3) . .
C22 C23 C24 Eu -53.8(15) . 2_766
C18 C23 C24 Eu 122.8(13) . 2_766
C26 O9 C25 C8 158.7(3) . .
N1 C8 C25 O9 -171.7(3) . .
C9 C8 C25 O9 62.6(3) . .
C17 C8 C25 O9 -55.0(3) . .
C25 O9 C26 C27 15.1(5) . .
C25 O9 C26 C31 -163.4(3) . .
O9 C26 C27 C28 -178.9(3) . .
C31 C26 C27 C28 -0.5(5) . .
C26 C27 C28 C29 1.3(6) . .
C27 C28 C29 C30 -0.4(6) . .
C28 C29 C30 C31 -1.2(6) . .
C29 C30 C31 C26 1.9(5) . .
C29 C30 C31 C32 -177.5(3) . .
O9 C26 C31 C30 177.4(3) . .
C27 C26 C31 C30 -1.0(5) . .
O9 C26 C31 C32 -3.2(5) . .
C27 C26 C31 C32 178.4(3) . .
Eu O10 C32 O11 -6.9(3) . .
Eu O10 C32 C31 172.5(2) . .
Eu O11 C32 O10 6.9(3) . .
Eu O11 C32 C31 -172.6(2) . .
C30 C31 C32 O10 159.9(3) . .
C26 C31 C32 O10 -19.6(5) . .
C30 C31 C32 O11 -20.7(4) . .
C26 C31 C32 O11 159.9(3) . .
C30 C31 C32 Eu -106(2) . .
C26 C31 C32 Eu 75(2) . .
O7 Eu C32 O10 83.91(18) . .
O5 Eu C32 O10 149.22(17) 2_766 .
O4 Eu C32 O10 7.90(19) . .
O13 Eu C32 O10 -66.86(18) . .
O11 Eu C32 O10 -173.2(3) . .
O12 Eu C32 O10 -137.17(18) . .
O8 Eu C32 O10 -72.9(3) 2_766 .
O7 Eu C32 O10 64.1(2) 2_766 .
C24 Eu C32 O10 21.9(5) 2_766 .
Eu Eu C32 O10 76.18(18) 2_766 .
O7 Eu C32 O11 -102.93(19) . .
O10 Eu C32 O11 173.2(3) . .
O5 Eu C32 O11 -37.6(2) 2_766 .
O4 Eu C32 O11 -178.94(18) . .
O13 Eu C32 O11 106.30(19) . .
O12 Eu C32 O11 35.99(19) . .
O8 Eu C32 O11 100.2(3) 2_766 .
O7 Eu C32 O11 -122.74(19) 2_766 .
C24 Eu C32 O11 -164.9(3) 2_766 .
Eu Eu C32 O11 -110.66(17) 2_766 .
O7 Eu C32 C31 -14(2) . .
O10 Eu C32 C31 -98(2) . .
O5 Eu C32 C31 51(2) 2_766 .
O4 Eu C32 C31 -90(2) . .
O13 Eu C32 C31 -165(2) . .
O11 Eu C32 C31 89(2) . .
O12 Eu C32 C31 125(2) . .
O8 Eu C32 C31 -171.0(19) 2_766 .
O7 Eu C32 C31 -34(2) 2_766 .
C24 Eu C32 C31 -76(2) 2_766 .
Eu Eu C32 C31 -22(2) 2_766 .
Eu O12 C33 N2 178.0(3) . .
C35 N2 C33 O12 0.0(6) . .
C34 N2 C33 O12 179.3(4) . .
Eu O13 C36 N3 170.8(3) . .
C38 N3 C36 O13 1.3(7) . .
C37 N3 C36 O13 179.9(4) . .
C40 N4 C39 O14 1.9(8) . .
C41 N4 C39 O14 -175.9(5) . .
